data_7124020
loop_
_publ_author_name
'Wang, Kuiyuan'
'Prior, Timothy J.'
'Redshaw, Carl'

_publ_section_title
;
 Turning on ROP activity in a bimetallic Co/Zn complex supported by a
 [2+2] Schiff-base macrocycle
;
_journal_name_full 'Chemical Communications'
_journal_paper_doi 10.1039/C9CC04494A
_journal_year 2019
_chemical_formula_moiety
;
C52 H52 Br Co N4 O2, C2 H3 Br3 Co0.68 N Zn0.32, 0.25 CH3CN
;
_chemical_formula_sum 'C54.5 H55 Br4 Co1.68 N5.25 O2 Zn0.32'
_chemical_formula_weight 1255.07
_space_group_crystal_system triclinic
_space_group_IT_number 2
_space_group_name_Hall '-P 1'
_space_group_name_H-M_alt 'P -1'
_symmetry_space_group_name_Hall '-P 1'
_symmetry_space_group_name_H-M 'P -1'
_atom_sites_solution_hydrogens mixed
_audit_creation_method SHELXL-2018/1
_audit_update_record
;
2019-06-05 deposited with the CCDC.    2019-08-16 downloaded from the CCDC.
;
_cell_angle_alpha 84.218(4)
_cell_angle_beta 88.620(4)
_cell_angle_gamma 66.052(4)
_cell_formula_units_Z 2
_cell_length_a 10.7788(5)
_cell_length_b 12.2801(6)
_cell_length_c 21.8831(10)
_cell_measurement_reflns_used 11562
_cell_measurement_temperature 100(2)
_cell_measurement_theta_max 29.5
_cell_measurement_theta_min 1.85
_cell_volume 2633.3(2)
_computing_cell_refinement 'Stoe X-AREA'
_computing_data_collection 'Stoe X-AREA'
_computing_data_reduction
;
 Scaled and merged with Sortav
 R.H. Blessing, (1987) Cryst. Rev. 1, 3-58
 R.H. Blessing, (1989) J. Appl. Cryst. 22, 396-397
;
_computing_structure_refinement 'SHELXL-2018/1 (Sheldrick, 2018)'
_computing_structure_solution 'SHELXT (Sheldrick, 2015)'
_diffrn_ambient_temperature 100(2)
_diffrn_detector_area_resol_mean 6.67
_diffrn_measured_fraction_theta_full 0.990
_diffrn_measured_fraction_theta_max 0.988
_diffrn_measurement_device_type 'Stoe IPDS2'
_diffrn_measurement_method \w-scans
_diffrn_radiation_type MoK\a
_diffrn_radiation_wavelength 0.71073
_diffrn_reflns_av_R_equivalents 0.0426
_diffrn_reflns_av_unetI/netI 0.0790
_diffrn_reflns_Laue_measured_fraction_full 0.990
_diffrn_reflns_Laue_measured_fraction_max 0.988
_diffrn_reflns_limit_h_max 13
_diffrn_reflns_limit_h_min -12
_diffrn_reflns_limit_k_max 15
_diffrn_reflns_limit_k_min -15
_diffrn_reflns_limit_l_max 27
_diffrn_reflns_limit_l_min -27
_diffrn_reflns_number 18214
_diffrn_reflns_point_group_measured_fraction_full 0.990
_diffrn_reflns_point_group_measured_fraction_max 0.988
_diffrn_reflns_theta_full 25.242
_diffrn_reflns_theta_max 26.372
_diffrn_reflns_theta_min 1.824
_diffrn_source 'fine-focus sealed tube'
_exptl_absorpt_coefficient_mu 3.755
_exptl_absorpt_correction_T_max 0.627
_exptl_absorpt_correction_T_min 0.601
_exptl_absorpt_correction_type multi-scan
_exptl_absorpt_process_details
;
 R.H. Blessing, Acta Cryst. (1995), A51, 33-38
;
_exptl_crystal_colour orange-brown
_exptl_crystal_density_diffrn 1.583
_exptl_crystal_description 'block cut from needle'
_exptl_crystal_F_000 1259
_exptl_crystal_size_max 0.180
_exptl_crystal_size_mid 0.150
_exptl_crystal_size_min 0.086
_refine_diff_density_max 1.022
_refine_diff_density_min -0.641
_refine_diff_density_rms 0.094
_refine_ls_extinction_method none
_refine_ls_goodness_of_fit_ref 0.851
_refine_ls_hydrogen_treatment mixed
_refine_ls_matrix_type full
_refine_ls_number_parameters 626
_refine_ls_number_reflns 10647
_refine_ls_number_restraints 5
_refine_ls_restrained_S_all 0.852
_refine_ls_R_factor_all 0.0640
_refine_ls_R_factor_gt 0.0342
_refine_ls_shift/su_max 0.001
_refine_ls_shift/su_mean 0.000
_refine_ls_structure_factor_coef Fsqd
_refine_ls_weighting_details 'w=1/[\s^2^(Fo^2^)+(0.0305P)^2^] where P=(Fo^2^+2Fc^2^)/3'
_refine_ls_weighting_scheme calc
_refine_ls_wR_factor_gt 0.0660
_refine_ls_wR_factor_ref 0.0715
_reflns_Friedel_coverage 0.000
_reflns_number_gt 7128
_reflns_number_total 10647
_reflns_threshold_expression 'I > 2\s(I)'
_cod_data_source_file c9cc04494a2.cif
_cod_data_source_block 4tBu
_cod_original_formula_sum 'C54.50 H55 Br4 Co1.68 N5.25 O2 Zn0.32'
_cod_database_code 7124020
_shelx_shelxl_version_number 2018/1
_shelx_space_group_comment
;
The symmetry employed for this shelxl refinement is uniquely defined
by the following loop, which should always be used as a source of
symmetry information in preference to the above space-group names.
They are only intended as comments.
;
_shelx_estimated_absorpt_t_min 0.551
_shelx_estimated_absorpt_t_max 0.738

loop_
_space_group_symop_operation_xyz
'x, y, z'
'-x, -y, -z'

loop_
_atom_site_label
_atom_site_type_symbol
_atom_site_fract_x
_atom_site_fract_y
_atom_site_fract_z
_atom_site_U_iso_or_equiv
_atom_site_adp_type
_atom_site_occupancy
_atom_site_site_symmetry_order
_atom_site_calc_flag
_atom_site_refinement_flags_posn
_atom_site_refinement_flags_adp
_atom_site_refinement_flags_occupancy
C1 C 0.5819(4) 0.4966(3) 0.37828(15) 0.0163(7) Uani 1 1 d . . .
C2 C 0.6799(4) 0.4407(3) 0.42679(15) 0.0171(7) Uani 1 1 d . . .
C3 C 0.7904(4) 0.3298(3) 0.42071(16) 0.0204(8) Uani 1 1 d . . .
H3 H 0.853571 0.294562 0.454005 0.024 Uiso 1 1 calc R U .
C4 C 0.8106(4) 0.2706(3) 0.36860(16) 0.0202(8) Uani 1 1 d . . .
C5 C 0.7144(4) 0.3271(3) 0.32066(16) 0.0194(8) Uani 1 1 d . . .
H5 H 0.725570 0.288790 0.284062 0.023 Uiso 1 1 calc R U .
C6 C 0.6029(3) 0.4367(3) 0.32392(15) 0.0167(7) Uani 1 1 d . . .
C7 C 0.9342(4) 0.1536(4) 0.35966(17) 0.0252(9) Uani 1 1 d . . .
C8 C 1.0337(5) 0.1840(4) 0.3167(2) 0.0405(11) Uani 1 1 d . . .
H8A H 0.988587 0.221343 0.276995 0.061 Uiso 1 1 calc R U .
H8B H 1.113324 0.110415 0.310528 0.061 Uiso 1 1 calc R U .
H8C H 1.062547 0.239567 0.335234 0.061 Uiso 1 1 calc R U .
C9 C 1.0068(5) 0.0916(5) 0.4204(2) 0.0486(14) Uani 1 1 d . . .
H9A H 1.041723 0.143547 0.438564 0.073 Uiso 1 1 calc R U .
H9B H 1.082426 0.016031 0.413111 0.073 Uiso 1 1 calc R U .
H9C H 0.942931 0.075280 0.448552 0.073 Uiso 1 1 calc R U .
C10 C 0.8910(5) 0.0660(4) 0.3297(2) 0.0457(13) Uani 1 1 d . . .
H10A H 0.826200 0.047047 0.356059 0.069 Uiso 1 1 calc R U .
H10B H 0.971069 -0.007746 0.324364 0.069 Uiso 1 1 calc R U .
H10C H 0.848162 0.102864 0.289504 0.069 Uiso 1 1 calc R U .
C11 C 0.5177(4) 0.4842(3) 0.26902(16) 0.0173(7) Uani 1 1 d . . .
H11 H 0.540775 0.435034 0.236112 0.021 Uiso 1 1 calc R U .
C12 C 0.3562(3) 0.6150(3) 0.19738(15) 0.0168(8) Uani 1 1 d . . .
C13 C 0.3985(4) 0.6892(3) 0.15794(16) 0.0181(8) Uani 1 1 d . . .
H13 H 0.464532 0.714755 0.171480 0.022 Uiso 1 1 calc R U .
C14 C 0.3435(4) 0.7260(3) 0.09858(16) 0.0207(8) Uani 1 1 d . . .
H14 H 0.372394 0.776067 0.071368 0.025 Uiso 1 1 calc R U .
C15 C 0.2464(4) 0.6889(3) 0.07955(16) 0.0236(9) Uani 1 1 d . . .
H15 H 0.206845 0.714822 0.039512 0.028 Uiso 1 1 calc R U .
C16 C 0.2076(4) 0.6138(3) 0.11925(17) 0.0223(8) Uani 1 1 d . . .
H16 H 0.142317 0.587829 0.105339 0.027 Uiso 1 1 calc R U .
C17 C 0.2605(4) 0.5747(3) 0.17892(16) 0.0177(8) Uani 1 1 d . . .
C18 C 0.2124(4) 0.4962(3) 0.22102(16) 0.0186(8) Uani 1 1 d . . .
H18A H 0.287347 0.444779 0.249857 0.022 Uiso 1 1 calc R U .
H18B H 0.190184 0.443132 0.196247 0.022 Uiso 1 1 calc R U .
C19 C 0.0863(4) 0.5662(3) 0.25863(16) 0.0182(7) Uani 1 1 d . . .
H19A H 0.071178 0.509470 0.290208 0.022 Uiso 1 1 calc R U .
H19B H 0.105260 0.625087 0.280209 0.022 Uiso 1 1 calc DR U .
C20 C -0.0423(4) 0.6318(3) 0.21999(16) 0.0175(7) Uani 1 1 d . . .
C21 C -0.1201(4) 0.5702(3) 0.20617(16) 0.0192(8) Uani 1 1 d . . .
H21 H -0.091522 0.488397 0.221473 0.023 Uiso 1 1 calc R U .
C22 C -0.2382(4) 0.6250(3) 0.17069(16) 0.0203(8) Uani 1 1 d . . .
H22 H -0.288473 0.580503 0.161326 0.024 Uiso 1 1 calc R U .
C23 C -0.2829(4) 0.7455(3) 0.14883(16) 0.0222(8) Uani 1 1 d . . .
H23 H -0.364685 0.783542 0.125145 0.027 Uiso 1 1 calc R U .
C24 C -0.2087(4) 0.8096(3) 0.16152(16) 0.0210(8) Uani 1 1 d . . .
H24 H -0.239453 0.891893 0.146840 0.025 Uiso 1 1 calc R U .
C25 C -0.0883(4) 0.7530(3) 0.19598(16) 0.0174(7) Uani 1 1 d . . .
C26 C 0.0020(3) 0.9012(3) 0.16716(16) 0.0165(7) Uani 1 1 d . . .
H26 H -0.058943 0.930132 0.132837 0.020 Uiso 1 1 calc R U .
C27 C 0.1974(3) 0.9069(3) 0.22216(15) 0.0153(7) Uani 1 1 d . . .
C28 C 0.0972(4) 0.9526(3) 0.17301(16) 0.0169(7) Uani 1 1 d . . .
C29 C 0.1002(4) 1.0389(3) 0.12610(16) 0.0176(8) Uani 1 1 d . . .
H29 H 0.032130 1.067223 0.094616 0.021 Uiso 1 1 calc R U .
C30 C 0.1993(4) 1.0836(3) 0.12451(16) 0.0165(7) Uani 1 1 d . . .
C31 C 0.2962(4) 1.0396(3) 0.17230(16) 0.0178(8) Uani 1 1 d . . .
H31 H 0.364140 1.070235 0.172599 0.021 Uiso 1 1 calc R U .
C32 C 0.2990(3) 0.9528(3) 0.21983(15) 0.0165(7) Uani 1 1 d . . .
C33 C 0.2033(4) 1.1797(3) 0.07486(16) 0.0183(8) Uani 1 1 d . . .
C34 C 0.3424(4) 1.1319(4) 0.04344(17) 0.0233(8) Uani 1 1 d . . .
H34A H 0.414841 1.112201 0.074214 0.035 Uiso 1 1 calc R U .
H34B H 0.346403 1.193252 0.012118 0.035 Uiso 1 1 calc R U .
H34C H 0.354410 1.059806 0.024035 0.035 Uiso 1 1 calc R U .
C35 C 0.1846(4) 1.2928(3) 0.10590(17) 0.0229(8) Uani 1 1 d . . .
H35A H 0.099068 1.319951 0.128143 0.034 Uiso 1 1 calc R U .
H35B H 0.182679 1.356308 0.074470 0.034 Uiso 1 1 calc R U .
H35C H 0.260364 1.273958 0.134754 0.034 Uiso 1 1 calc R U .
C36 C 0.0909(4) 1.2141(3) 0.02587(16) 0.0228(8) Uani 1 1 d . . .
H36A H 0.100563 1.143019 0.006095 0.034 Uiso 1 1 calc R U .
H36B H 0.098138 1.274688 -0.005047 0.034 Uiso 1 1 calc R U .
H36C H 0.002021 1.246682 0.045249 0.034 Uiso 1 1 calc R U .
C37 C 0.4072(3) 0.9147(3) 0.26521(15) 0.0171(7) Uani 1 1 d . . .
H37 H 0.466886 0.954397 0.261187 0.020 Uiso 1 1 calc R U .
C38 C 0.5492(4) 0.8122(3) 0.34867(15) 0.0191(8) Uani 1 1 d . . .
C39 C 0.6783(4) 0.7543(4) 0.32511(18) 0.0356(11) Uani 1 1 d . . .
H39 H 0.688148 0.726293 0.285618 0.043 Uiso 1 1 calc R U .
C40 C 0.7923(4) 0.7378(5) 0.35941(19) 0.0464(14) Uani 1 1 d . . .
H40 H 0.880158 0.698737 0.343178 0.056 Uiso 1 1 calc R U .
C41 C 0.7789(4) 0.7774(4) 0.41659(17) 0.0311(10) Uani 1 1 d . . .
H41 H 0.857128 0.766305 0.439844 0.037 Uiso 1 1 calc R U .
C42 C 0.6515(4) 0.8332(3) 0.44013(16) 0.0215(8) Uani 1 1 d . . .
H42 H 0.643003 0.860611 0.479716 0.026 Uiso 1 1 calc R U .
C43 C 0.5342(4) 0.8505(3) 0.40720(16) 0.0175(7) Uani 1 1 d . . .
C44 C 0.3961(4) 0.9125(3) 0.43516(16) 0.0202(8) Uani 1 1 d . . .
H44A H 0.326272 0.940825 0.401913 0.024 Uiso 1 1 calc R U .
H44B H 0.394020 0.983916 0.453308 0.024 Uiso 1 1 calc R U .
C45 C 0.3580(4) 0.8340(3) 0.48503(16) 0.0226(8) Uani 1 1 d . . .
H45A H 0.267791 0.882448 0.501159 0.027 Uiso 1 1 calc R U .
H45B H 0.350691 0.766908 0.466097 0.027 Uiso 1 1 calc DR U .
C46 C 0.4588(4) 0.7839(3) 0.53758(16) 0.0208(8) Uani 1 1 d . . .
C47 C 0.4527(4) 0.8539(4) 0.58548(17) 0.0275(9) Uani 1 1 d . . .
H47 H 0.379174 0.930071 0.585754 0.033 Uiso 1 1 calc R U .
C48 C 0.5487(5) 0.8167(4) 0.63189(17) 0.0309(10) Uani 1 1 d . . .
H48 H 0.542081 0.866912 0.663219 0.037 Uiso 1 1 calc R U .
C49 C 0.6561(5) 0.7041(4) 0.63250(17) 0.0311(10) Uani 1 1 d . . .
H49 H 0.723764 0.678455 0.664084 0.037 Uiso 1 1 calc R U .
C50 C 0.6652(5) 0.6299(4) 0.58790(16) 0.0275(9) Uani 1 1 d . . .
H50 H 0.736571 0.552163 0.589552 0.033 Uiso 1 1 calc R U .
C51 C 0.5685(4) 0.6701(3) 0.54018(16) 0.0208(8) Uani 1 1 d . . .
C52 C 0.6738(4) 0.4964(3) 0.48113(16) 0.0193(8) Uani 1 1 d . . .
H52 H 0.741804 0.455985 0.512053 0.023 Uiso 1 1 calc R U .
C61 C 0.4226(4) 0.4025(3) 0.02715(17) 0.0218(8) Uani 1 1 d . . .
C62 C 0.3253(5) 0.4589(4) -0.02351(17) 0.0313(10) Uani 1 1 d . . .
H62A H 0.372629 0.473080 -0.060210 0.047 Uiso 1 1 calc R U .
H62B H 0.256650 0.535362 -0.012469 0.047 Uiso 1 1 calc R U .
H62C H 0.280980 0.406156 -0.031948 0.047 Uiso 1 1 calc R U .
N1 N 0.4135(3) 0.5862(3) 0.25954(12) 0.0149(6) Uani 1 1 d . . .
N2 N -0.0072(3) 0.8170(3) 0.20582(13) 0.0165(6) Uani 1 1 d D . .
N3 N 0.4321(3) 0.8320(3) 0.31099(13) 0.0181(6) Uani 1 1 d . . .
N4 N 0.5792(3) 0.6009(3) 0.49075(13) 0.0197(7) Uani 1 1 d D . .
N5 N 0.5007(3) 0.3556(3) 0.06573(14) 0.0246(7) Uani 1 1 d . . .
O1 O 0.4796(2) 0.5975(2) 0.38500(10) 0.0191(5) Uani 1 1 d . . .
O2 O 0.1920(2) 0.8275(2) 0.26403(10) 0.0175(5) Uani 1 1 d . . .
Co1 Co 0.33917(5) 0.71056(4) 0.32421(2) 0.01573(11) Uani 1 1 d . . .
Co2 Co 0.65465(5) 0.22953(4) 0.12158(2) 0.0185(2) Uani 0.684(17) 1 d . . P
Zn2 Zn 0.65465(5) 0.22953(4) 0.12158(2) 0.0185(2) Uani 0.316(17) 1 d . . P
Br1 Br 0.14849(4) 0.72119(3) 0.39298(2) 0.02005(9) Uani 1 1 d . . .
Br2 Br 0.75254(4) 0.08691(3) 0.04929(2) 0.02371(9) Uani 1 1 d . . .
Br3 Br 0.55265(5) 0.16912(4) 0.20796(2) 0.03276(11) Uani 1 1 d . . .
Br5 Br 0.79849(4) 0.31933(3) 0.15182(2) 0.02190(9) Uani 1 1 d . . .
C100 C 0.9950(14) 0.5174(12) 0.5221(5) 0.067(3) Uiso 0.5 1 d D . P
N50 N 0.989(2) 0.5397(18) 0.5668(8) 0.061(5) Uiso 0.25 1 d D . P
H4 H 0.528(3) 0.625(4) 0.4542(19) 0.073 Uiso 1 1 d D U .
H2 H 0.044(6) 0.796(2) 0.239(2) 0.073 Uiso 1 1 d D U .

loop_
_atom_site_aniso_label
_atom_site_aniso_U_11
_atom_site_aniso_U_22
_atom_site_aniso_U_33
_atom_site_aniso_U_23
_atom_site_aniso_U_13
_atom_site_aniso_U_12
C1 0.0163(18) 0.0129(17) 0.0201(17) 0.0008(14) -0.0010(14) -0.0068(15)
C2 0.0134(18) 0.0170(18) 0.0194(17) -0.0003(14) -0.0012(14) -0.0049(15)
C3 0.0135(18) 0.0211(19) 0.0214(18) 0.0047(15) -0.0067(14) -0.0030(16)
C4 0.0129(18) 0.0173(18) 0.0233(18) 0.0030(15) -0.0019(14) 0.0001(16)
C5 0.0137(18) 0.0180(19) 0.0228(18) -0.0034(15) 0.0019(14) -0.0026(16)
C6 0.0105(17) 0.0172(18) 0.0191(17) 0.0004(14) 0.0016(13) -0.0029(15)
C7 0.016(2) 0.023(2) 0.0253(19) 0.0005(16) -0.0023(15) 0.0029(17)
C8 0.026(2) 0.038(3) 0.045(3) -0.006(2) 0.009(2) 0.000(2)
C9 0.033(3) 0.040(3) 0.037(2) -0.001(2) -0.003(2) 0.022(2)
C10 0.028(3) 0.022(2) 0.074(3) -0.011(2) 0.002(2) 0.005(2)
C11 0.0142(18) 0.0182(18) 0.0192(17) -0.0042(14) 0.0017(14) -0.0058(15)
C12 0.0110(17) 0.0142(17) 0.0188(17) -0.0058(14) -0.0003(13) 0.0026(15)
C13 0.0107(17) 0.0194(19) 0.0206(17) -0.0033(15) 0.0014(14) -0.0022(15)
C14 0.0192(19) 0.0204(19) 0.0191(17) -0.0005(15) 0.0023(14) -0.0051(16)
C15 0.019(2) 0.024(2) 0.0191(18) -0.0034(15) -0.0039(15) -0.0001(17)
C16 0.0133(18) 0.025(2) 0.0267(19) -0.0079(16) -0.0034(15) -0.0046(16)
C17 0.0143(18) 0.0131(17) 0.0213(17) -0.0048(14) -0.0001(14) -0.0001(15)
C18 0.0136(18) 0.0145(18) 0.0247(18) -0.0026(15) -0.0041(14) -0.0023(15)
C19 0.0182(19) 0.0130(17) 0.0233(18) 0.0013(14) -0.0029(14) -0.0068(15)
C20 0.0144(18) 0.0167(18) 0.0209(17) -0.0013(14) 0.0002(14) -0.0060(15)
C21 0.0196(19) 0.0150(18) 0.0238(18) -0.0028(15) 0.0031(15) -0.0077(16)
C22 0.0182(19) 0.0226(19) 0.0252(19) -0.0054(16) 0.0004(15) -0.0128(17)
C23 0.0177(19) 0.025(2) 0.0242(19) 0.0022(16) -0.0042(15) -0.0103(17)
C24 0.0153(18) 0.0201(19) 0.0257(19) 0.0016(15) -0.0020(15) -0.0060(16)
C25 0.0142(18) 0.0192(18) 0.0219(18) -0.0026(15) 0.0013(14) -0.0099(16)
C26 0.0079(16) 0.0117(17) 0.0248(18) -0.0003(15) -0.0028(14) 0.0011(14)
C27 0.0107(17) 0.0141(17) 0.0174(17) -0.0023(14) 0.0000(13) -0.0009(15)
C28 0.0109(17) 0.0124(17) 0.0252(18) -0.0026(14) 0.0012(14) -0.0025(15)
C29 0.0132(18) 0.0125(17) 0.0234(18) -0.0021(14) 0.0000(14) -0.0014(15)
C30 0.0164(18) 0.0102(16) 0.0214(17) -0.0048(14) 0.0019(14) -0.0031(15)
C31 0.0131(18) 0.0174(18) 0.0234(18) -0.0052(15) 0.0031(14) -0.0059(15)
C32 0.0121(17) 0.0144(17) 0.0214(17) -0.0061(14) -0.0003(14) -0.0027(15)
C33 0.0181(19) 0.0167(18) 0.0212(18) 0.0006(14) 0.0002(14) -0.0087(16)
C34 0.023(2) 0.025(2) 0.0241(19) 0.0001(16) 0.0013(16) -0.0130(18)
C35 0.025(2) 0.0172(19) 0.0272(19) -0.0009(16) 0.0011(16) -0.0095(17)
C36 0.026(2) 0.0196(19) 0.0236(19) 0.0022(15) -0.0026(16) -0.0105(17)
C37 0.0112(17) 0.0212(19) 0.0206(17) -0.0068(15) 0.0042(14) -0.0077(15)
C38 0.0139(18) 0.027(2) 0.0171(17) -0.0016(15) -0.0014(14) -0.0086(16)
C39 0.020(2) 0.060(3) 0.022(2) -0.015(2) 0.0014(16) -0.009(2)
C40 0.014(2) 0.088(4) 0.029(2) -0.018(2) 0.0019(17) -0.011(2)
C41 0.017(2) 0.052(3) 0.024(2) -0.0027(19) -0.0053(16) -0.014(2)
C42 0.026(2) 0.025(2) 0.0180(17) -0.0027(15) -0.0011(15) -0.0147(18)
C43 0.0157(18) 0.0116(17) 0.0252(18) 0.0015(14) -0.0028(14) -0.0063(15)
C44 0.021(2) 0.0176(18) 0.0194(17) -0.0056(15) -0.0007(15) -0.0038(16)
C45 0.019(2) 0.022(2) 0.0251(19) -0.0063(16) 0.0008(15) -0.0064(17)
C46 0.025(2) 0.0203(19) 0.0215(18) -0.0052(15) 0.0071(15) -0.0137(17)
C47 0.038(3) 0.023(2) 0.025(2) -0.0077(16) 0.0088(18) -0.015(2)
C48 0.055(3) 0.030(2) 0.0178(18) -0.0045(17) 0.0037(18) -0.027(2)
C49 0.054(3) 0.026(2) 0.020(2) 0.0028(17) -0.0088(18) -0.025(2)
C50 0.043(3) 0.022(2) 0.0194(19) 0.0028(16) -0.0045(17) -0.016(2)
C51 0.027(2) 0.0177(19) 0.0210(18) -0.0046(15) 0.0030(15) -0.0115(17)
C52 0.0174(19) 0.0182(19) 0.0214(18) 0.0008(15) -0.0043(14) -0.0068(16)
C61 0.025(2) 0.0173(19) 0.0259(19) -0.0027(16) 0.0052(17) -0.0116(17)
C62 0.040(3) 0.029(2) 0.024(2) 0.0024(17) -0.0067(18) -0.014(2)
N1 0.0110(15) 0.0120(14) 0.0180(14) 0.0013(12) -0.0034(11) -0.0014(12)
N2 0.0115(15) 0.0136(15) 0.0231(15) 0.0018(12) -0.0064(12) -0.0041(13)
N3 0.0115(15) 0.0186(16) 0.0215(15) -0.0020(13) -0.0024(12) -0.0034(13)
N4 0.0241(17) 0.0171(16) 0.0190(15) -0.0003(13) -0.0021(13) -0.0098(14)
N5 0.0262(19) 0.0215(17) 0.0251(17) -0.0017(14) -0.0013(15) -0.0086(15)
O1 0.0154(13) 0.0159(13) 0.0191(12) -0.0035(10) -0.0035(10) 0.0015(11)
O2 0.0150(13) 0.0147(12) 0.0209(12) 0.0019(10) -0.0023(10) -0.0048(11)
Co1 0.0126(2) 0.0129(2) 0.0188(2) -0.00166(19) -0.00157(18) -0.0020(2)
Co2 0.0180(3) 0.0169(3) 0.0211(3) -0.00187(19) -0.00069(19) -0.0075(2)
Zn2 0.0180(3) 0.0169(3) 0.0211(3) -0.00187(19) -0.00069(19) -0.0075(2)
Br1 0.01484(18) 0.02017(19) 0.02197(18) 0.00113(15) -0.00137(14) -0.00452(15)
Br2 0.0269(2) 0.01761(19) 0.02276(19) -0.00233(15) -0.00518(15) -0.00467(17)
Br3 0.0382(3) 0.0489(3) 0.0246(2) -0.00194(18) 0.00167(17) -0.0318(2)
Br5 0.0209(2) 0.02105(19) 0.02558(19) -0.00350(15) -0.00032(15) -0.01003(16)

loop_
_atom_type_symbol
_atom_type_description
_atom_type_scat_dispersion_real
_atom_type_scat_dispersion_imag
_atom_type_scat_source
C C 0.0033 0.0016 'International Tables Vol C Tables 4.2.6.8 and 6.1.1.4'
H H 0.0000 0.0000 'International Tables Vol C Tables 4.2.6.8 and 6.1.1.4'
N N 0.0061 0.0033 'International Tables Vol C Tables 4.2.6.8 and 6.1.1.4'
O O 0.0106 0.0060 'International Tables Vol C Tables 4.2.6.8 and 6.1.1.4'
Zn Zn 0.2839 1.4301 'International Tables Vol C Tables 4.2.6.8 and 6.1.1.4'
Br Br -0.2901 2.4595 'International Tables Vol C Tables 4.2.6.8 and 6.1.1.4'
Co Co 0.3494 0.9721 'International Tables Vol C Tables 4.2.6.8 and 6.1.1.4'

loop_
_geom_angle_atom_site_label_1
_geom_angle_atom_site_label_2
_geom_angle_atom_site_label_3
_geom_angle
_geom_angle_site_symmetry_3
O1 C1 C2 119.8(3) .
O1 C1 C6 123.3(3) .
C2 C1 C6 116.8(3) .
C3 C2 C52 117.9(3) .
C3 C2 C1 120.6(3) .
C52 C2 C1 121.4(3) .
C4 C3 C2 122.9(3) .
C4 C3 H3 118.5 .
C2 C3 H3 118.5 .
C3 C4 C5 116.1(3) .
C3 C4 C7 123.7(3) .
C5 C4 C7 120.1(3) .
C6 C5 C4 123.6(3) .
C6 C5 H5 118.2 .
C4 C5 H5 118.2 .
C5 C6 C1 119.9(3) .
C5 C6 C11 116.0(3) .
C1 C6 C11 124.0(3) .
C9 C7 C4 111.8(3) .
C9 C7 C10 108.3(4) .
C4 C7 C10 110.8(3) .
C9 C7 C8 109.1(4) .
C4 C7 C8 108.4(3) .
C10 C7 C8 108.5(4) .
C7 C8 H8A 109.5 .
C7 C8 H8B 109.5 .
H8A C8 H8B 109.5 .
C7 C8 H8C 109.5 .
H8A C8 H8C 109.5 .
H8B C8 H8C 109.5 .
C7 C9 H9A 109.5 .
C7 C9 H9B 109.5 .
H9A C9 H9B 109.5 .
C7 C9 H9C 109.5 .
H9A C9 H9C 109.5 .
H9B C9 H9C 109.5 .
C7 C10 H10A 109.5 .
C7 C10 H10B 109.5 .
H10A C10 H10B 109.5 .
C7 C10 H10C 109.5 .
H10A C10 H10C 109.5 .
H10B C10 H10C 109.5 .
N1 C11 C6 127.7(3) .
N1 C11 H11 116.2 .
C6 C11 H11 116.2 .
C13 C12 C17 121.7(3) .
C13 C12 N1 116.1(3) .
C17 C12 N1 122.1(3) .
C14 C13 C12 119.8(4) .
C14 C13 H13 120.1 .
C12 C13 H13 120.1 .
C15 C14 C13 119.5(4) .
C15 C14 H14 120.2 .
C13 C14 H14 120.2 .
C16 C15 C14 119.5(3) .
C16 C15 H15 120.2 .
C14 C15 H15 120.2 .
C15 C16 C17 122.7(4) .
C15 C16 H16 118.7 .
C17 C16 H16 118.7 .
C12 C17 C16 116.7(3) .
C12 C17 C18 122.5(3) .
C16 C17 C18 120.8(3) .
C17 C18 C19 114.0(3) .
C17 C18 H18A 108.8 .
C19 C18 H18A 108.8 .
C17 C18 H18B 108.8 .
C19 C18 H18B 108.8 .
H18A C18 H18B 107.7 .
C20 C19 C18 113.7(3) .
C20 C19 H19A 108.8 .
C18 C19 H19A 108.8 .
C20 C19 H19B 108.8 .
C18 C19 H19B 108.8 .
H19A C19 H19B 107.7 .
C21 C20 C25 117.1(3) .
C21 C20 C19 119.2(3) .
C25 C20 C19 123.7(3) .
C22 C21 C20 121.8(3) .
C22 C21 H21 119.1 .
C20 C21 H21 119.1 .
C21 C22 C23 119.8(4) .
C21 C22 H22 120.1 .
C23 C22 H22 120.1 .
C24 C23 C22 120.1(3) .
C24 C23 H23 119.9 .
C22 C23 H23 119.9 .
C23 C24 C25 119.7(3) .
C23 C24 H24 120.2 .
C25 C24 H24 120.2 .
C24 C25 C20 121.4(3) .
C24 C25 N2 119.7(3) .
C20 C25 N2 118.9(3) .
N2 C26 C28 124.3(3) .
N2 C26 H26 117.9 .
C28 C26 H26 117.9 .
O2 C27 C32 124.2(3) .
O2 C27 C28 119.7(3) .
C32 C27 C28 116.1(3) .
C29 C28 C26 118.1(3) .
C29 C28 C27 121.4(3) .
C26 C28 C27 120.1(3) .
C30 C29 C28 122.0(3) .
C30 C29 H29 119.0 .
C28 C29 H29 119.0 .
C29 C30 C31 116.6(3) .
C29 C30 C33 123.1(3) .
C31 C30 C33 120.2(3) .
C30 C31 C32 123.9(3) .
C30 C31 H31 118.1 .
C32 C31 H31 118.1 .
C31 C32 C27 120.0(3) .
C31 C32 C37 117.3(3) .
C27 C32 C37 122.7(3) .
C36 C33 C30 112.4(3) .
C36 C33 C34 108.9(3) .
C30 C33 C34 109.0(3) .
C36 C33 C35 108.5(3) .
C30 C33 C35 108.6(3) .
C34 C33 C35 109.6(3) .
C33 C34 H34A 109.5 .
C33 C34 H34B 109.5 .
H34A C34 H34B 109.5 .
C33 C34 H34C 109.5 .
H34A C34 H34C 109.5 .
H34B C34 H34C 109.5 .
C33 C35 H35A 109.5 .
C33 C35 H35B 109.5 .
H35A C35 H35B 109.5 .
C33 C35 H35C 109.5 .
H35A C35 H35C 109.5 .
H35B C35 H35C 109.5 .
C33 C36 H36A 109.5 .
C33 C36 H36B 109.5 .
H36A C36 H36B 109.5 .
C33 C36 H36C 109.5 .
H36A C36 H36C 109.5 .
H36B C36 H36C 109.5 .
N3 C37 C32 127.3(3) .
N3 C37 H37 116.4 .
C32 C37 H37 116.4 .
C43 C38 C39 120.3(3) .
C43 C38 N3 121.0(3) .
C39 C38 N3 118.7(3) .
C40 C39 C38 119.9(4) .
C40 C39 H39 120.0 .
C38 C39 H39 120.0 .
C41 C40 C39 120.4(4) .
C41 C40 H40 119.8 .
C39 C40 H40 119.8 .
C40 C41 C42 119.7(4) .
C40 C41 H41 120.2 .
C42 C41 H41 120.2 .
C41 C42 C43 121.6(3) .
C41 C42 H42 119.2 .
C43 C42 H42 119.2 .
C38 C43 C42 118.1(3) .
C38 C43 C44 122.3(3) .
C42 C43 C44 119.6(3) .
C43 C44 C45 114.8(3) .
C43 C44 H44A 108.6 .
C45 C44 H44A 108.6 .
C43 C44 H44B 108.6 .
C45 C44 H44B 108.6 .
H44A C44 H44B 107.6 .
C46 C45 C44 113.3(3) .
C46 C45 H45A 108.9 .
C44 C45 H45A 108.9 .
C46 C45 H45B 108.9 .
C44 C45 H45B 108.9 .
H45A C45 H45B 107.7 .
C47 C46 C51 116.3(3) .
C47 C46 C45 120.2(3) .
C51 C46 C45 123.3(3) .
C48 C47 C46 122.7(4) .
C48 C47 H47 118.6 .
C46 C47 H47 118.6 .
C47 C48 C49 119.2(4) .
C47 C48 H48 120.4 .
C49 C48 H48 120.4 .
C50 C49 C48 120.8(4) .
C50 C49 H49 119.6 .
C48 C49 H49 119.6 .
C49 C50 C51 119.3(4) .
C49 C50 H50 120.3 .
C51 C50 H50 120.3 .
C50 C51 C46 121.6(3) .
C50 C51 N4 121.5(3) .
C46 C51 N4 116.9(3) .
N4 C52 C2 123.2(3) .
N4 C52 H52 118.4 .
C2 C52 H52 118.4 .
N5 C61 C62 177.9(4) .
C61 C62 H62A 109.5 .
C61 C62 H62B 109.5 .
H62A C62 H62B 109.5 .
C61 C62 H62C 109.5 .
H62A C62 H62C 109.5 .
H62B C62 H62C 109.5 .
C11 N1 C12 115.1(3) .
C11 N1 Co1 124.2(2) .
C12 N1 Co1 120.4(2) .
C26 N2 C25 124.6(3) .
C26 N2 H2 117(3) .
C25 N2 H2 118(3) .
C37 N3 C38 114.9(3) .
C37 N3 Co1 125.3(2) .
C38 N3 Co1 118.9(2) .
C52 N4 C51 128.5(3) .
C52 N4 H4 103.2(17) .
C51 N4 H4 128(2) .
C61 N5 Co2 163.8(3) .
C1 O1 Co1 130.6(2) .
C27 O2 Co1 130.0(2) .
O1 Co1 O2 178.42(10) .
O1 Co1 N1 89.62(10) .
O2 Co1 N1 91.67(10) .
O1 Co1 N3 94.42(11) .
O2 Co1 N3 86.04(11) .
N1 Co1 N3 108.72(11) .
O1 Co1 Br1 92.95(7) .
O2 Co1 Br1 85.59(7) .
N1 Co1 Br1 122.75(9) .
N3 Co1 Br1 127.99(8) .
N5 Co2 Br3 107.62(9) .
N5 Co2 Br5 108.37(10) .
Br3 Co2 Br5 111.01(2) .
N5 Co2 Br2 98.00(9) .
Br3 Co2 Br2 116.47(2) .
Br5 Co2 Br2 114.09(2) .
N50 C100 C100 173(3) 2_766

loop_
_geom_bond_atom_site_label_1
_geom_bond_atom_site_label_2
_geom_bond_distance
_geom_bond_site_symmetry_2
C1 O1 1.302(4) .
C1 C2 1.425(5) .
C1 C6 1.427(5) .
C2 C3 1.415(5) .
C2 C52 1.418(5) .
C3 C4 1.380(5) .
C3 H3 0.9500 .
C4 C5 1.407(5) .
C4 C7 1.538(5) .
C5 C6 1.401(5) .
C5 H5 0.9500 .
C6 C11 1.451(5) .
C7 C9 1.523(6) .
C7 C10 1.540(6) .
C7 C8 1.543(6) .
C8 H8A 0.9800 .
C8 H8B 0.9800 .
C8 H8C 0.9800 .
C9 H9A 0.9800 .
C9 H9B 0.9800 .
C9 H9C 0.9800 .
C10 H10A 0.9800 .
C10 H10B 0.9800 .
C10 H10C 0.9800 .
C11 N1 1.299(4) .
C11 H11 0.9500 .
C12 C13 1.394(5) .
C12 C17 1.395(5) .
C12 N1 1.457(4) .
C13 C14 1.394(5) .
C13 H13 0.9500 .
C14 C15 1.387(6) .
C14 H14 0.9500 .
C15 C16 1.383(6) .
C15 H15 0.9500 .
C16 C17 1.396(5) .
C16 H16 0.9500 .
C17 C18 1.501(5) .
C18 C19 1.550(5) .
C18 H18A 0.9900 .
C18 H18B 0.9900 .
C19 C20 1.516(5) .
C19 H19A 0.9900 .
C19 H19B 0.9900 .
C20 C21 1.392(5) .
C20 C25 1.412(5) .
C21 C22 1.386(5) .
C21 H21 0.9500 .
C22 C23 1.392(5) .
C22 H22 0.9500 .
C23 C24 1.380(5) .
C23 H23 0.9500 .
C24 C25 1.395(5) .
C24 H24 0.9500 .
C25 N2 1.424(5) .
C26 N2 1.303(5) .
C26 C28 1.419(5) .
C26 H26 0.9500 .
C27 O2 1.287(4) .
C27 C32 1.418(5) .
C27 C28 1.443(5) .
C28 C29 1.409(5) .
C29 C30 1.384(5) .
C29 H29 0.9500 .
C30 C31 1.399(5) .
C30 C33 1.535(5) .
C31 C32 1.404(5) .
C31 H31 0.9500 .
C32 C37 1.444(5) .
C33 C36 1.534(5) .
C33 C34 1.544(5) .
C33 C35 1.546(5) .
C34 H34A 0.9800 .
C34 H34B 0.9800 .
C34 H34C 0.9800 .
C35 H35A 0.9800 .
C35 H35B 0.9800 .
C35 H35C 0.9800 .
C36 H36A 0.9800 .
C36 H36B 0.9800 .
C36 H36C 0.9800 .
C37 N3 1.301(5) .
C37 H37 0.9500 .
C38 C43 1.392(5) .
C38 C39 1.394(5) .
C38 N3 1.446(4) .
C39 C40 1.388(6) .
C39 H39 0.9500 .
C40 C41 1.371(6) .
C40 H40 0.9500 .
C41 C42 1.376(6) .
C41 H41 0.9500 .
C42 C43 1.399(5) .
C42 H42 0.9500 .
C43 C44 1.516(5) .
C44 C45 1.542(5) .
C44 H44A 0.9900 .
C44 H44B 0.9900 .
C45 C46 1.502(5) .
C45 H45A 0.9900 .
C45 H45B 0.9900 .
C46 C47 1.405(5) .
C46 C51 1.414(5) .
C47 C48 1.373(6) .
C47 H47 0.9500 .
C48 C49 1.396(6) .
C48 H48 0.9500 .
C49 C50 1.376(5) .
C49 H49 0.9500 .
C50 C51 1.397(5) .
C50 H50 0.9500 .
C51 N4 1.416(5) .
C52 N4 1.309(5) .
C52 H52 0.9500 .
C61 N5 1.139(5) .
C61 C62 1.456(6) .
C62 H62A 0.9800 .
C62 H62B 0.9800 .
C62 H62C 0.9800 .
N1 Co1 2.090(3) .
N2 H2 0.87(4) .
N3 Co1 2.104(3) .
N4 H4 0.93(4) .
N5 Co2 2.067(3) .
O1 Co1 2.002(2) .
O2 Co1 2.045(2) .
Co1 Br1 2.4857(6) .
Co2 Br3 2.3688(6) .
Co2 Br5 2.3753(6) .
Co2 Br2 2.3793(6) .
C100 N50 1.037(14) .
C100 C100 1.08(2) 2_766
